data_4078577
loop_
_publ_author_name
'Carmona, Daniel'
'Viguri, Fernando'
'Asenjo, Ainara'
'Lahoz, Fernando J.'
'Garc\'ia-Ordu\~na, Pilar'
'Oro, Luis A.'

_publ_section_title
;
 Enantioselective Catalytic Diels--Alder Reactions with Enones As
 Dienophiles
;
_journal_issue 12
_journal_name_full Organometallics
_journal_page_first 4551
_journal_paper_doi 10.1021/om300346s
_journal_volume 31
_journal_year 2012
_chemical_absolute_configuration rmad
_chemical_formula_moiety 'C42 H49 Ir O P2, 2(F6 Sb), C H2 Cl2'
_chemical_formula_sum 'C43 H51 Cl2 F12 Ir O P2 Sb2'
_chemical_formula_weight 1380.38
_chemical_name_systematic
;
 ?
;
_space_group_IT_number 4
_symmetry_cell_setting monoclinic
_symmetry_space_group_name_Hall 'P 2yb'
_symmetry_space_group_name_H-M 'P 1 21 1'
_atom_sites_solution_hydrogens geom
_atom_sites_solution_primary direct
_atom_sites_solution_secondary difmap
_audit_creation_method SHELXL-97
_cell_angle_alpha 90.00
_cell_angle_beta 96.429(5)
_cell_angle_gamma 90.00
_cell_formula_units_Z 2
_cell_length_a 13.132(4)
_cell_length_b 13.166(4)
_cell_length_c 14.039(5)
_cell_measurement_reflns_used 1129
_cell_measurement_temperature 100(2)
_cell_measurement_theta_max 17.875
_cell_measurement_theta_min 2.253
_cell_volume 2412.0(13)
_computing_cell_refinement 'SAINT+ v. 6.01 (Bruker AXS, 2000)'
_computing_data_collection 'SMART v. 5.611 (Bruker AXS, 2000)'
_computing_data_reduction 'SAINT+ v. 6.01 (Bruker AXS, 2000)'
_computing_molecular_graphics 'XP program, SHELXTL v6.10, Bruker2000'
_computing_publication_material 'XCIF program, SHELXTLv6.10, BrukerAXS'
_computing_structure_refinement 'SHELXL-97 (Sheldrick, 1997)'
_computing_structure_solution 'SHELXS-97 (Sheldrick, 1990)'
_diffrn_ambient_temperature 100(2)
_diffrn_detector_area_resol_mean 8.26
_diffrn_measured_fraction_theta_full 0.996
_diffrn_measured_fraction_theta_max 0.996
_diffrn_measurement_device_type 'Bruker SMART APEX CCD sysyem'
_diffrn_measurement_method '\w rotations with narrow frames'
_diffrn_radiation_monochromator graphite
_diffrn_radiation_source 'fine-focus sealed tube'
_diffrn_radiation_type MoK\a
_diffrn_radiation_wavelength 0.71073
_diffrn_reflns_av_R_equivalents 0.0913
_diffrn_reflns_av_sigmaI/netI 0.1310
_diffrn_reflns_limit_h_max 14
_diffrn_reflns_limit_h_min -15
_diffrn_reflns_limit_k_max 8
_diffrn_reflns_limit_k_min -15
_diffrn_reflns_limit_l_max 16
_diffrn_reflns_limit_l_min -16
_diffrn_reflns_number 13405
_diffrn_reflns_theta_full 25.39
_diffrn_reflns_theta_max 25.39
_diffrn_reflns_theta_min 1.46
_diffrn_standards_decay_% 'no decay'
_exptl_absorpt_coefficient_mu 4.120
_exptl_absorpt_correction_T_max 0.846
_exptl_absorpt_correction_T_min 0.634
_exptl_absorpt_correction_type multi-scan
_exptl_absorpt_process_details
; 
 SADABS: Area-Detector Absorption Correction. (1996)  Bruker-AXS 
 within SAINT+ package, v. 6.45.                    
;
_exptl_crystal_colour yellow
_exptl_crystal_density_diffrn 1.901
_exptl_crystal_density_method 'not measured'
_exptl_crystal_description prismatic
_exptl_crystal_F_000 1336
_exptl_crystal_size_max 0.094
_exptl_crystal_size_mid 0.047
_exptl_crystal_size_min 0.023
_refine_diff_density_max 3.264
_refine_diff_density_min -2.178
_refine_diff_density_rms 0.249
_refine_ls_abs_structure_details 'Flack H D (1983), Acta Cryst. A39, 876-881'
_refine_ls_abs_structure_Flack 0.025(17)
_refine_ls_extinction_method none
_refine_ls_goodness_of_fit_ref 1.049
_refine_ls_hydrogen_treatment constr
_refine_ls_matrix_type full
_refine_ls_number_parameters 341
_refine_ls_number_reflns 6380
_refine_ls_number_restraints 23
_refine_ls_restrained_S_all 1.047
_refine_ls_R_factor_all 0.1221
_refine_ls_R_factor_gt 0.0733
_refine_ls_shift/su_max 0.020
_refine_ls_shift/su_mean 0.002
_refine_ls_structure_factor_coef Fsqd
_refine_ls_weighting_details 'calc w=1/[\s^2^(Fo^2^)+(0.0723P)^2^+11.0310P] where P=(Fo^2^+2Fc^2^)/3'
_refine_ls_weighting_scheme calc
_refine_ls_wR_factor_gt 0.1537
_refine_ls_wR_factor_ref 0.1758
_reflns_number_gt 4329
_reflns_number_total 6380
_reflns_threshold_expression >2sigma(I)
_cod_data_source_file om300346s_si_002.cif
_cod_data_source_block compnd5
_cod_depositor_comments
;
The following automatic conversions were performed:

'_symmetry_cell_setting' value 'Monoclinic' changed to 'monoclinic'
according to /home/saulius/struct/CIF-dictionaries/cif_core.dic
dictionary named 'cif_core.dic' version 2.4.1 from 2010-06-29.

Automatic conversion script
Id: cif_fix_values 1891 2012-01-12 08:04:46Z andrius 
;
_cod_original_sg_symbol_H-M 'P 21'
_cod_database_code 4078577

loop_
_symmetry_equiv_pos_as_xyz
'x, y, z'
'-x, y+1/2, -z'

loop_
_atom_site_label
_atom_site_type_symbol
_atom_site_fract_x
_atom_site_fract_y
_atom_site_fract_z
_atom_site_U_iso_or_equiv
_atom_site_adp_type
_atom_site_occupancy
_atom_site_symmetry_multiplicity
_atom_site_calc_flag
_atom_site_refinement_flags
Ir Ir 0.68344(6) 0.05768(9) 0.75043(5) 0.0229(2) Uani 1 1 d .
O O 0.7772(12) 0.0842(12) 0.6376(9) 0.033(5) Uani 1 1 d .
P1 P 0.8050(6) -0.0624(6) 0.8077(5) 0.0236(18) Uani 1 1 d .
P2 P 0.7990(7) 0.1737(6) 0.8299(5) 0.0243(18) Uani 1 1 d .
C1 C 0.5411(17) -0.0231(18) 0.7798(16) 0.020(5) Uiso 1 1 d .
C2 C 0.537(2) -0.011(2) 0.680(2) 0.039(7) Uiso 1 1 d .
C3 C 0.5401(18) 0.0942(18) 0.6605(16) 0.024(6) Uiso 1 1 d .
C4 C 0.5414(19) 0.145(2) 0.7422(18) 0.031(6) Uiso 1 1 d .
C5 C 0.5462(13) 0.0788(16) 0.8183(12) 0.019(5) Uiso 1 1 d .
C6 C 0.5211(19) -0.122(2) 0.8276(17) 0.035(6) Uiso 1 1 d .
H6A H 0.4515 -0.1453 0.8055 0.053 Uiso 1 1 calc R
H6B H 0.5279 -0.1126 0.8972 0.053 Uiso 1 1 calc R
H6C H 0.5707 -0.1730 0.8111 0.053 Uiso 1 1 calc R
C7 C 0.514(2) -0.098(2) 0.6093(19) 0.051(8) Uiso 1 1 d .
H7A H 0.4415 -0.1171 0.6075 0.077 Uiso 1 1 calc R
H7B H 0.5571 -0.1563 0.6300 0.077 Uiso 1 1 calc R
H7C H 0.5280 -0.0766 0.5452 0.077 Uiso 1 1 calc R
C8 C 0.5218(19) 0.140(2) 0.5580(16) 0.039(6) Uiso 1 1 d .
H8A H 0.4507 0.1280 0.5313 0.058 Uiso 1 1 calc R
H8B H 0.5682 0.1080 0.5170 0.058 Uiso 1 1 calc R
H8C H 0.5349 0.2134 0.5612 0.058 Uiso 1 1 calc R
C9 C 0.519(2) 0.257(2) 0.7538(18) 0.045(7) Uiso 1 1 d .
H9A H 0.5487 0.2962 0.7045 0.067 Uiso 1 1 calc R
H9B H 0.5482 0.2802 0.8174 0.067 Uiso 1 1 calc R
H9C H 0.4443 0.2679 0.7470 0.067 Uiso 1 1 calc R
C10 C 0.5255(16) 0.1040(18) 0.9238(14) 0.027(5) Uiso 1 1 d .
H10A H 0.5665 0.1631 0.9468 0.041 Uiso 1 1 calc R
H10B H 0.5447 0.0456 0.9652 0.041 Uiso 1 1 calc R
H10C H 0.4526 0.1191 0.9252 0.041 Uiso 1 1 calc R
C11 C 0.7825(18) -0.1244(19) 0.9177(16) 0.021(6) Uiso 1 1 d .
C12 C 0.7353(17) -0.072(2) 0.9892(15) 0.026(5) Uiso 1 1 d .
H12 H 0.7090 -0.0055 0.9769 0.031 Uiso 1 1 calc R
C13 C 0.727(2) -0.119(2) 1.0809(19) 0.044(7) Uiso 1 1 d .
H13 H 0.7014 -0.0835 1.1317 0.052 Uiso 1 1 calc R
C14 C 0.759(2) -0.220(2) 1.091(2) 0.042(7) Uiso 1 1 d .
H14 H 0.7490 -0.2545 1.1492 0.050 Uiso 1 1 calc R
C15 C 0.803(2) -0.271(2) 1.0239(18) 0.046(7) Uiso 1 1 d .
H15 H 0.8270 -0.3386 1.0364 0.055 Uiso 1 1 calc R
C16 C 0.8121(17) -0.2277(19) 0.9380(15) 0.027(5) Uiso 1 1 d .
H16 H 0.8391 -0.2667 0.8897 0.033 Uiso 1 1 calc R
C17 C 0.8322(19) -0.160(2) 0.7228(18) 0.026(6) Uiso 1 1 d .
C18 C 0.764(2) -0.239(2) 0.7015(18) 0.039(7) Uiso 1 1 d .
H18 H 0.7052 -0.2432 0.7344 0.046 Uiso 1 1 calc R
C19 C 0.779(2) -0.317(2) 0.6319(19) 0.053(8) Uiso 1 1 d .
H19 H 0.7333 -0.3714 0.6173 0.063 Uiso 1 1 calc R
C20 C 0.871(2) -0.302(2) 0.5870(19) 0.045(7) Uiso 1 1 d .
H20 H 0.8885 -0.3532 0.5437 0.054 Uiso 1 1 calc R
C21 C 0.931(3) -0.225(3) 0.602(2) 0.056(9) Uiso 1 1 d .
H21 H 0.9853 -0.2146 0.5629 0.067 Uiso 1 1 calc R
C22 C 0.9166(18) -0.157(2) 0.6730(17) 0.033(6) Uiso 1 1 d .
H22 H 0.9669 -0.1062 0.6889 0.040 Uiso 1 1 calc R
C23 C 0.9070(16) 0.1017(18) 0.8980(17) 0.028(5) Uani 1 1 d U
H23A H 0.9700 0.1435 0.9045 0.034 Uiso 1 1 calc R
H23B H 0.8895 0.0851 0.9630 0.034 Uiso 1 1 calc R
C24 C 0.9253(19) 0.0012(18) 0.8419(17) 0.030(5) Uani 1 1 d U
H24 H 0.9526 0.0221 0.7811 0.036 Uiso 1 1 calc R
C25 C 1.0076(18) -0.0601(19) 0.8974(17) 0.037(6) Uani 1 1 d U
H25A H 1.0684 -0.0176 0.9135 0.056 Uiso 1 1 calc R
H25B H 1.0254 -0.1180 0.8587 0.056 Uiso 1 1 calc R
H25C H 0.9829 -0.0849 0.9565 0.056 Uiso 1 1 calc R
C26 C 0.7628(19) 0.264(2) 0.9206(17) 0.027(6) Uiso 1 1 d .
C27 C 0.7508(19) 0.231(2) 1.0121(18) 0.038(7) Uiso 1 1 d .
H27 H 0.7582 0.1606 1.0277 0.045 Uiso 1 1 calc R
C28 C 0.728(2) 0.301(2) 1.0814(19) 0.036(7) Uiso 1 1 d .
H28 H 0.7236 0.2798 1.1457 0.043 Uiso 1 1 calc R
C29 C 0.711(2) 0.399(2) 1.0556(18) 0.044(7) Uiso 1 1 d .
H29 H 0.6927 0.4453 1.1024 0.053 Uiso 1 1 calc R
C30 C 0.7187(19) 0.432(2) 0.9695(17) 0.041(6) Uiso 1 1 d .
H30 H 0.7060 0.5017 0.9553 0.049 Uiso 1 1 calc R
C31 C 0.7454(19) 0.367(2) 0.8972(18) 0.040(6) Uiso 1 1 d .
H31 H 0.7515 0.3920 0.8345 0.047 Uiso 1 1 calc R
C32 C 0.8558(19) 0.253(2) 0.7450(17) 0.026(6) Uiso 1 1 d .
C33 C 0.792(2) 0.307(2) 0.6791(17) 0.039(7) Uiso 1 1 d .
H33 H 0.7202 0.3003 0.6792 0.046 Uiso 1 1 calc R
C34 C 0.829(2) 0.371(2) 0.612(2) 0.052(8) Uiso 1 1 d .
H34 H 0.7834 0.4112 0.5700 0.062 Uiso 1 1 calc R
C35 C 0.938(2) 0.375(2) 0.6105(19) 0.039(7) Uiso 1 1 d .
H35 H 0.9636 0.4145 0.5616 0.047 Uiso 1 1 calc R
C36 C 1.004(2) 0.329(2) 0.6712(18) 0.045(7) Uiso 1 1 d .
H36 H 1.0760 0.3384 0.6712 0.054 Uiso 1 1 calc R
C37 C 0.9623(18) 0.260(2) 0.7398(17) 0.034(6) Uiso 1 1 d .
H37 H 1.0078 0.2202 0.7815 0.040 Uiso 1 1 calc R
C38 C 0.7889(16) 0.052(3) 0.5566(15) 0.042(5) Uani 1 1 d U
C39 C 0.7405(19) -0.048(2) 0.5217(19) 0.042(6) Uani 1 1 d U
H39 H 0.7067 -0.0859 0.5663 0.050 Uiso 1 1 calc R
C40 C 0.741(3) -0.086(3) 0.435(3) 0.070(12) Uani 1 1 d U
H40A H 0.7741 -0.0509 0.3882 0.084 Uiso 1 1 calc R
H40B H 0.7089 -0.1497 0.4196 0.084 Uiso 1 1 calc R
C41 C 0.851(2) 0.1181(19) 0.4956(14) 0.038(6) Uani 1 1 d U
H41A H 0.8906 0.0753 0.4550 0.046 Uiso 1 1 calc R
H41B H 0.8993 0.1615 0.5367 0.046 Uiso 1 1 calc R
C42 C 0.770(2) 0.187(3) 0.430(3) 0.051(10) Uani 1 1 d U
H42A H 0.7281 0.1432 0.3844 0.077 Uiso 1 1 calc R
H42B H 0.8061 0.2370 0.3954 0.077 Uiso 1 1 calc R
H42C H 0.7249 0.2216 0.4711 0.077 Uiso 1 1 calc R
Sb1 Sb 0.20576(10) 0.04918(19) 0.67517(9) 0.0267(4) Uani 1 1 d .
F1 F 0.1856(12) -0.0907(13) 0.6973(11) 0.057(4) Uiso 1 1 d .
F2 F 0.2241(12) 0.1913(13) 0.6523(11) 0.056(4) Uiso 1 1 d .
F3 F 0.3282(9) 0.0363(14) 0.7533(8) 0.046(4) Uiso 1 1 d .
F4 F 0.0791(9) 0.0468(18) 0.5989(8) 0.053(4) Uiso 1 1 d .
F5 F 0.1372(8) 0.0838(9) 0.7791(7) 0.025(3) Uiso 1 1 d .
F6 F 0.2749(11) 0.0204(12) 0.5676(10) 0.054(4) Uiso 1 1 d .
Sb2 Sb 0.50538(13) 0.56502(19) 0.76509(11) 0.0442(5) Uani 1 1 d D
F7 F 0.4938(12) 0.4680(12) 0.8608(10) 0.055(4) Uiso 1 1 d D
F8 F 0.5184(14) 0.6599(14) 0.6701(11) 0.078(6) Uiso 1 1 d D
F9 F 0.4141(15) 0.4946(16) 0.6811(13) 0.098(7) Uiso 1 1 d D
F10 F 0.5959(11) 0.6374(12) 0.8490(10) 0.056(4) Uiso 1 1 d D
F11 F 0.6157(12) 0.4929(13) 0.7223(11) 0.066(5) Uiso 1 1 d D
F12 F 0.3929(15) 0.6291(18) 0.8000(16) 0.110(8) Uiso 1 1 d D
C50 C 0.008(3) 0.599(3) 0.780(2) 0.083(12) Uiso 1 1 d .
H50A H 0.0008 0.6721 0.7938 0.100 Uiso 1 1 calc R
H50B H -0.0263 0.5857 0.7152 0.100 Uiso 1 1 calc R
Cl1 Cl 0.1386(7) 0.5709(13) 0.7817(5) 0.095(4) Uani 1 1 d .
Cl2 Cl -0.0552(7) 0.5312(7) 0.8612(6) 0.077(3) Uani 1 1 d .

loop_
_atom_site_aniso_label
_atom_site_aniso_U_11
_atom_site_aniso_U_22
_atom_site_aniso_U_33
_atom_site_aniso_U_23
_atom_site_aniso_U_13
_atom_site_aniso_U_12
Ir 0.0284(4) 0.0182(5) 0.0234(4) 0.0011(7) 0.0081(3) 0.0042(7)
O 0.053(10) 0.031(13) 0.016(7) -0.005(7) 0.017(7) -0.002(8)
P1 0.026(4) 0.023(4) 0.023(4) 0.008(3) 0.009(3) -0.002(3)
P2 0.027(4) 0.023(4) 0.025(4) 0.003(3) 0.012(3) 0.000(3)
C23 0.011(11) 0.032(13) 0.041(14) 0.000(10) 0.001(10) -0.001(9)
C24 0.038(15) 0.026(13) 0.030(14) 0.013(9) 0.019(11) -0.005(10)
C25 0.045(16) 0.015(13) 0.053(16) 0.015(12) 0.008(12) 0.000(10)
C38 0.044(13) 0.033(13) 0.050(13) 0.009(12) 0.007(10) 0.000(16)
C39 0.034(15) 0.034(14) 0.061(15) -0.010(13) 0.021(13) 0.012(11)
C40 0.10(3) 0.05(2) 0.053(19) -0.011(16) 0.01(2) 0.01(2)
C41 0.078(19) 0.034(15) 0.005(10) -0.001(9) 0.011(10) 0.001(11)
C42 0.030(16) 0.06(2) 0.06(2) 0.030(16) -0.007(14) -0.028(14)
Sb1 0.0295(7) 0.0253(10) 0.0256(7) 0.0008(11) 0.0039(5) -0.0025(12)
Sb2 0.0592(10) 0.0208(12) 0.0495(9) -0.0041(13) -0.0081(7) 0.0037(14)
Cl1 0.094(6) 0.129(11) 0.065(5) -0.026(8) 0.019(4) 0.001(9)
Cl2 0.098(6) 0.056(8) 0.083(5) 0.005(5) 0.042(5) -0.009(5)

loop_
_atom_type_symbol
_atom_type_description
_atom_type_scat_dispersion_real
_atom_type_scat_dispersion_imag
_atom_type_scat_source
C C 0.0033 0.0016 'International Tables Vol C Tables 4.2.6.8 and 6.1.1.4'
H H 0.0000 0.0000 'International Tables Vol C Tables 4.2.6.8 and 6.1.1.4'
O O 0.0106 0.0060 'International Tables Vol C Tables 4.2.6.8 and 6.1.1.4'
F F 0.0171 0.0103 'International Tables Vol C Tables 4.2.6.8 and 6.1.1.4'
P P 0.1023 0.0942 'International Tables Vol C Tables 4.2.6.8 and 6.1.1.4'
Cl Cl 0.1484 0.1585 'International Tables Vol C Tables 4.2.6.8 and 6.1.1.4'
Sb Sb -0.5866 1.5461 'International Tables Vol C Tables 4.2.6.8 and 6.1.1.4'
Ir Ir -1.4442 7.9887 'International Tables Vol C Tables 4.2.6.8 and 6.1.1.4'

loop_
_geom_angle_atom_site_label_1
_geom_angle_atom_site_label_2
_geom_angle_atom_site_label_3
_geom_angle
O Ir C5 152.5(7)
O Ir C4 115.8(8)
C5 Ir C4 36.9(8)
O Ir C3 93.8(7)
C5 Ir C3 61.3(7)
C4 Ir C3 35.2(9)
O Ir C1 141.1(7)
C5 Ir C1 38.5(8)
C4 Ir C1 62.0(8)
C3 Ir C1 61.9(8)
O Ir C2 105.8(8)
C5 Ir C2 62.0(9)
C4 Ir C2 60.2(10)
C3 Ir C2 36.8(9)
C1 Ir C2 36.7(8)
O Ir P1 86.4(4)
C5 Ir P1 120.8(5)
C4 Ir P1 157.7(7)
C3 Ir P1 149.0(7)
C1 Ir P1 99.7(6)
C2 Ir P1 113.6(8)
O Ir P2 81.4(4)
C5 Ir P2 103.6(5)
C4 Ir P2 100.8(7)
C3 Ir P2 126.7(7)
C1 Ir P2 137.2(6)
C2 Ir P2 161.0(8)
P1 Ir P2 84.0(2)
C38 O Ir 140.0(18)
C11 P1 C24 101.9(11)
C11 P1 C17 107.9(12)
C24 P1 C17 105.8(12)
C11 P1 Ir 115.6(8)
C24 P1 Ir 108.8(9)
C17 P1 Ir 115.5(9)
C32 P2 C26 103.8(12)
C32 P2 C23 106.5(12)
C26 P2 C23 102.3(11)
C32 P2 Ir 110.9(9)
C26 P2 Ir 123.1(9)
C23 P2 Ir 108.9(8)
C2 C1 C5 105(2)
C2 C1 C6 124(2)
C5 C1 C6 129.9(19)
C2 C1 Ir 72.5(15)
C5 C1 Ir 67.8(12)
C6 C1 Ir 133.6(17)
C3 C2 C1 108(3)
C3 C2 C7 129(3)
C1 C2 C7 123(3)
C3 C2 Ir 69.6(18)
C1 C2 Ir 70.7(15)
C7 C2 Ir 133(2)
C4 C3 C2 109(3)
C4 C3 C8 126(2)
C2 C3 C8 124(2)
C4 C3 Ir 71.6(15)
C2 C3 Ir 73.6(19)
C8 C3 Ir 130.6(16)
C3 C4 C5 111(2)
C3 C4 C9 127(2)
C5 C4 C9 122(2)
C3 C4 Ir 73.2(15)
C5 C4 Ir 70.3(13)
C9 C4 Ir 133.0(18)
C4 C5 C1 107.4(18)
C4 C5 C10 127(2)
C1 C5 C10 122.9(17)
C4 C5 Ir 72.8(12)
C1 C5 Ir 73.7(12)
C10 C5 Ir 133.4(13)
C12 C11 C16 117(2)
C12 C11 P1 120.9(19)
C16 C11 P1 122.2(16)
C11 C12 C13 120(2)
C14 C13 C12 117(2)
C15 C14 C13 123(3)
C14 C15 C16 120(3)
C15 C16 C11 122(2)
C22 C17 C18 116(2)
C22 C17 P1 123(2)
C18 C17 P1 120.6(18)
C17 C18 C19 123(2)
C20 C19 C18 113(3)
C21 C20 C19 124(3)
C20 C21 C22 120(3)
C21 C22 C17 123(3)
C24 C23 P2 108.7(16)
C25 C24 C23 110(2)
C25 C24 P1 116.6(17)
C23 C24 P1 110.2(16)
C27 C26 C31 119(2)
C27 C26 P2 120(2)
C31 C26 P2 120.5(18)
C26 C27 C28 119(3)
C29 C28 C27 119(3)
C30 C29 C28 123(3)
C29 C30 C31 121(3)
C30 C31 C26 118(2)
C33 C32 C37 117(2)
C33 C32 P2 118.6(19)
C37 C32 P2 124(2)
C32 C33 C34 123(3)
C33 C34 C35 117(3)
C36 C35 C34 124(3)
C35 C36 C37 116(3)
C32 C37 C36 121(2)
O C38 C41 117(3)
O C38 C39 120(2)
C41 C38 C39 123(2)
C40 C39 C38 126(3)
C38 C41 C42 106(2)
F3 Sb1 F5 91.3(5)
F3 Sb1 F4 173.5(9)
F5 Sb1 F4 88.6(5)
F3 Sb1 F6 89.5(6)
F5 Sb1 F6 177.3(6)
F4 Sb1 F6 90.9(6)
F3 Sb1 F1 86.6(7)
F5 Sb1 F1 91.2(6)
F4 Sb1 F1 86.9(9)
F6 Sb1 F1 91.4(7)
F3 Sb1 F2 94.1(7)
F5 Sb1 F2 88.4(6)
F4 Sb1 F2 92.3(9)
F6 Sb1 F2 88.9(7)
F1 Sb1 F2 179.2(7)
F12 Sb2 F9 85.2(10)
F12 Sb2 F10 94.2(9)
F9 Sb2 F10 179.2(9)
F12 Sb2 F8 91.4(10)
F9 Sb2 F8 89.1(9)
F10 Sb2 F8 90.4(8)
F12 Sb2 F7 89.4(9)
F9 Sb2 F7 91.0(8)
F10 Sb2 F7 89.6(7)
F8 Sb2 F7 179.2(8)
F12 Sb2 F11 175.8(9)
F9 Sb2 F11 90.6(9)
F10 Sb2 F11 90.0(7)
F8 Sb2 F11 88.5(8)
F7 Sb2 F11 90.7(7)
Cl2 C50 Cl1 115(2)

loop_
_geom_bond_atom_site_label_1
_geom_bond_atom_site_label_2
_geom_bond_distance
Ir O 2.140(13)
Ir C5 2.149(17)
Ir C4 2.18(2)
Ir C3 2.20(2)
Ir C1 2.23(2)
Ir C2 2.25(3)
Ir P1 2.326(8)
Ir P2 2.346(9)
O C38 1.24(3)
P1 C11 1.80(2)
P1 C24 1.81(3)
P1 C17 1.81(3)
P2 C32 1.81(3)
P2 C26 1.84(3)
P2 C23 1.88(2)
C1 C2 1.41(3)
C1 C5 1.44(3)
C1 C6 1.50(3)
C2 C3 1.41(3)
C2 C7 1.52(4)
C3 C4 1.32(3)
C3 C8 1.55(3)
C4 C5 1.37(3)
C4 C9 1.53(4)
C5 C10 1.57(2)
C11 C12 1.42(3)
C11 C16 1.43(3)
C12 C13 1.44(3)
C13 C14 1.39(4)
C14 C15 1.34(4)
C15 C16 1.35(3)
C17 C22 1.38(3)
C17 C18 1.39(4)
C18 C19 1.44(4)
C19 C20 1.43(4)
C20 C21 1.30(4)
C21 C22 1.37(4)
C23 C24 1.57(3)
C24 C25 1.50(3)
C26 C27 1.38(3)
C26 C31 1.41(4)
C27 C28 1.40(4)
C28 C29 1.35(4)
C29 C30 1.30(3)
C30 C31 1.40(3)
C32 C33 1.37(4)
C32 C37 1.41(3)
C33 C34 1.38(4)
C34 C35 1.44(4)
C35 C36 1.30(4)
C36 C37 1.47(3)
C38 C41 1.52(3)
C38 C39 1.52(4)
C39 C40 1.32(4)
C41 C42 1.61(4)
Sb1 F3 1.850(12)
Sb1 F5 1.855(10)
Sb1 F4 1.875(12)
Sb1 F6 1.886(14)
Sb1 F1 1.891(18)
Sb1 F2 1.918(17)
Sb2 F12 1.816(17)
Sb2 F9 1.836(16)
Sb2 F10 1.843(14)
Sb2 F8 1.849(15)
Sb2 F7 1.873(13)
Sb2 F11 1.886(14)
C50 Cl2 1.73(3)
C50 Cl1 1.75(3)

loop_
_geom_torsion_atom_site_label_1
_geom_torsion_atom_site_label_2
_geom_torsion_atom_site_label_3
_geom_torsion_atom_site_label_4
_geom_torsion
C5 Ir O C38 -84(3)
C4 Ir O C38 -89(3)
C3 Ir O C38 -60(3)
C1 Ir O C38 -12(3)
C2 Ir O C38 -25(3)
P1 Ir O C38 89(3)
P2 Ir O C38 173(3)
O Ir P1 C11 177.6(10)
C5 Ir P1 C11 -6.4(12)
C4 Ir P1 C11 -8(2)
C3 Ir P1 C11 -91.0(15)
C1 Ir P1 C11 -41.1(11)
C2 Ir P1 C11 -76.8(12)
P2 Ir P1 C11 95.9(10)
O Ir P1 C24 63.8(9)
C5 Ir P1 C24 -120.3(10)
C4 Ir P1 C24 -122(2)
C3 Ir P1 C24 155.1(13)
C1 Ir P1 C24 -154.9(10)
C2 Ir P1 C24 169.4(11)
P2 Ir P1 C24 -18.0(8)
O Ir P1 C17 -55.0(10)
C5 Ir P1 C17 121.0(11)
C4 Ir P1 C17 119(2)
C3 Ir P1 C17 36.4(15)
C1 Ir P1 C17 86.3(11)
C2 Ir P1 C17 50.6(12)
P2 Ir P1 C17 -136.7(10)
O Ir P2 C32 24.3(10)
C5 Ir P2 C32 -128.2(11)
C4 Ir P2 C32 -90.5(12)
C3 Ir P2 C32 -64.1(12)
C1 Ir P2 C32 -150.6(12)
C2 Ir P2 C32 -90(2)
P1 Ir P2 C32 111.5(10)
O Ir P2 C26 147.9(11)
C5 Ir P2 C26 -4.6(12)
C4 Ir P2 C26 33.1(13)
C3 Ir P2 C26 59.5(13)
C1 Ir P2 C26 -27.0(14)
C2 Ir P2 C26 34(3)
P1 Ir P2 C26 -124.9(11)
O Ir P2 C23 -92.6(9)
C5 Ir P2 C23 114.9(10)
C4 Ir P2 C23 152.6(10)
C3 Ir P2 C23 179.0(10)
C1 Ir P2 C23 92.5(12)
C2 Ir P2 C23 153(2)
P1 Ir P2 C23 -5.4(8)
O Ir C1 C2 -20(2)
C5 Ir C1 C2 115(2)
C4 Ir C1 C2 76.8(18)
C3 Ir C1 C2 36.7(16)
P1 Ir C1 C2 -116.7(15)
P2 Ir C1 C2 151.5(14)
O Ir C1 C5 -135.4(11)
C4 Ir C1 C5 -38.2(12)
C3 Ir C1 C5 -78.3(13)
C2 Ir C1 C5 -115(2)
P1 Ir C1 C5 128.3(11)
P2 Ir C1 C5 36.5(16)
O Ir C1 C6 100(2)
C5 Ir C1 C6 -125(3)
C4 Ir C1 C6 -163(2)
C3 Ir C1 C6 157(3)
C2 Ir C1 C6 120(3)
P1 Ir C1 C6 4(2)
P2 Ir C1 C6 -88(2)
C5 C1 C2 C3 0(3)
C6 C1 C2 C3 169(2)
Ir C1 C2 C3 -60(2)
C5 C1 C2 C7 -170(2)
C6 C1 C2 C7 -1(4)
Ir C1 C2 C7 130(3)
C5 C1 C2 Ir 60.3(14)
C6 C1 C2 Ir -131(2)
O Ir C2 C3 -74.8(16)
C5 Ir C2 C3 78.6(16)
C4 Ir C2 C3 36.3(15)
C1 Ir C2 C3 118(2)
P1 Ir C2 C3 -167.8(13)
P2 Ir C2 C3 35(3)
O Ir C2 C1 166.9(14)
C5 Ir C2 C1 -39.7(14)
C4 Ir C2 C1 -82.1(16)
C3 Ir C2 C1 -118(2)
P1 Ir C2 C1 73.9(15)
P2 Ir C2 C1 -83(3)
O Ir C2 C7 50(3)
C5 Ir C2 C7 -157(3)
C4 Ir C2 C7 161(3)
C3 Ir C2 C7 125(3)
C1 Ir C2 C7 -117(4)
P1 Ir C2 C7 -43(3)
P2 Ir C2 C7 159.8(18)
C1 C2 C3 C4 -3(4)
C7 C2 C3 C4 167(3)
Ir C2 C3 C4 -63(2)
C1 C2 C3 C8 -171.1(19)
C7 C2 C3 C8 -2(5)
Ir C2 C3 C8 128(2)
C1 C2 C3 Ir 61(2)
C7 C2 C3 Ir -130(3)
O Ir C3 C4 -131.5(15)
C5 Ir C3 C4 36.4(14)
C1 Ir C3 C4 80.4(16)
C2 Ir C3 C4 117(2)
P1 Ir C3 C4 139.2(14)
P2 Ir C3 C4 -49.4(16)
O Ir C3 C2 111.5(16)
C5 Ir C3 C2 -80.7(17)
C4 Ir C3 C2 -117(2)
C1 Ir C3 C2 -36.7(15)
P1 Ir C3 C2 22(2)
P2 Ir C3 C2 -166.4(13)
O Ir C3 C8 -9(2)
C5 Ir C3 C8 159(2)
C4 Ir C3 C8 123(3)
C1 Ir C3 C8 -157(2)
C2 Ir C3 C8 -120(3)
P1 Ir C3 C8 -98(2)
P2 Ir C3 C8 73(2)
C2 C3 C4 C5 4(3)
C8 C3 C4 C5 172(2)
Ir C3 C4 C5 -60.7(17)
C2 C3 C4 C9 -164(3)
C8 C3 C4 C9 4(4)
Ir C3 C4 C9 132(3)
C2 C3 C4 Ir 65(2)
C8 C3 C4 Ir -127(2)
O Ir C4 C3 56.1(16)
C5 Ir C4 C3 -120(2)
C1 Ir C4 C3 -80.1(16)
C2 Ir C4 C3 -38.0(15)
P1 Ir C4 C3 -117.6(19)
P2 Ir C4 C3 141.7(14)
O Ir C4 C5 176.1(11)
C3 Ir C4 C5 120(2)
C1 Ir C4 C5 39.9(13)
C2 Ir C4 C5 82.0(16)
P1 Ir C4 C5 2(3)
P2 Ir C4 C5 -98.3(13)
O Ir C4 C9 -69(3)
C5 Ir C4 C9 115(3)
C3 Ir C4 C9 -125(3)
C1 Ir C4 C9 155(3)
C2 Ir C4 C9 -163(3)
P1 Ir C4 C9 118(2)
P2 Ir C4 C9 17(2)
C3 C4 C5 C1 -4(2)
C9 C4 C5 C1 165(2)
Ir C4 C5 C1 -66.1(13)
C3 C4 C5 C10 -166(2)
C9 C4 C5 C10 3(4)
Ir C4 C5 C10 132(2)
C3 C4 C5 Ir 62.4(18)
C9 C4 C5 Ir -129(2)
C2 C1 C5 C4 2(2)
C6 C1 C5 C4 -166(3)
Ir C1 C5 C4 65.5(14)
C2 C1 C5 C10 165(2)
C6 C1 C5 C10 -3(4)
Ir C1 C5 C10 -131.6(18)
C2 C1 C5 Ir -63.5(17)
C6 C1 C5 Ir 129(2)
O Ir C5 C4 -8(2)
C3 Ir C5 C4 -34.7(14)
C1 Ir C5 C4 -114.7(17)
C2 Ir C5 C4 -76.8(16)
P1 Ir C5 C4 -179.0(12)
P2 Ir C5 C4 89.9(13)
O Ir C5 C1 107.0(16)
C4 Ir C5 C1 114.7(17)
C3 Ir C5 C1 80.0(13)
C2 Ir C5 C1 37.9(13)
P1 Ir C5 C1 -64.3(12)
P2 Ir C5 C1 -155.4(11)
O Ir C5 C10 -132.8(18)
C4 Ir C5 C10 -125(3)
C3 Ir C5 C10 -160(2)
C1 Ir C5 C10 120(2)
C2 Ir C5 C10 158(2)
P1 Ir C5 C10 56(2)
P2 Ir C5 C10 -35(2)
C24 P1 C11 C12 84(2)
C17 P1 C11 C12 -164.4(19)
Ir P1 C11 C12 -33(2)
C24 P1 C11 C16 -95(2)
C17 P1 C11 C16 16(2)
Ir P1 C11 C16 147.4(17)
C16 C11 C12 C13 5(3)
P1 C11 C12 C13 -173.8(18)
C11 C12 C13 C14 -6(4)
C12 C13 C14 C15 5(4)
C13 C14 C15 C16 -4(5)
C14 C15 C16 C11 4(4)
C12 C11 C16 C15 -5(4)
P1 C11 C16 C15 175(2)
C11 P1 C17 C22 -129(2)
C24 P1 C17 C22 -20(2)
Ir P1 C17 C22 100(2)
C11 P1 C17 C18 54(2)
C24 P1 C17 C18 163(2)
Ir P1 C17 C18 -77(2)
C22 C17 C18 C19 0(4)
P1 C17 C18 C19 177(2)
C17 C18 C19 C20 0(4)
C18 C19 C20 C21 -5(4)
C19 C20 C21 C22 9(5)
C20 C21 C22 C17 -9(5)
C18 C17 C22 C21 4(4)
P1 C17 C22 C21 -173(2)
C32 P2 C23 C24 -88.0(16)
C26 P2 C23 C24 163.4(14)
Ir P2 C23 C24 31.6(15)
P2 C23 C24 C25 -177.1(16)
P2 C23 C24 P1 -47.6(16)
C11 P1 C24 C25 46(2)
C17 P1 C24 C25 -66(2)
Ir P1 C24 C25 168.8(16)
C11 P1 C24 C23 -79.4(16)
C17 P1 C24 C23 167.9(15)
Ir P1 C24 C23 43.2(15)
C32 P2 C26 C27 -157(2)
C23 P2 C26 C27 -46(2)
Ir P2 C26 C27 76(2)
C32 P2 C26 C31 24(2)
C23 P2 C26 C31 135(2)
Ir P2 C26 C31 -103(2)
C31 C26 C27 C28 -4(4)
P2 C26 C27 C28 177(2)
C26 C27 C28 C29 4(4)
C27 C28 C29 C30 -2(5)
C28 C29 C30 C31 0(5)
C29 C30 C31 C26 1(4)
C27 C26 C31 C30 1(4)
P2 C26 C31 C30 -179.7(19)
C26 P2 C32 C33 -79(2)
C23 P2 C32 C33 174(2)
Ir P2 C32 C33 55(2)
C26 P2 C32 C37 104(2)
C23 P2 C32 C37 -4(2)
Ir P2 C32 C37 -122(2)
C37 C32 C33 C34 -4(4)
P2 C32 C33 C34 179(2)
C32 C33 C34 C35 4(4)
C33 C34 C35 C36 -5(5)
C34 C35 C36 C37 6(4)
C33 C32 C37 C36 4(4)
P2 C32 C37 C36 -178(2)
C35 C36 C37 C32 -6(4)
Ir O C38 C41 164.3(17)
Ir O C38 C39 -15(4)
O C38 C39 C40 175(3)
C41 C38 C39 C40 -4(4)
O C38 C41 C42 -94(3)
C39 C38 C41 C42 85(3)
